data_7151684
loop_
_publ_author_name
'Sunderland, Peter T.'
'Dhami, Archana'
'Mahon, Mary F.'
'Jones, Louise A.'
'Tully, Sophie R.'
'Lloyd, Matthew D.'
'Thompson, Andrew S.'
'Javaid, Hashim'
'Martin, Niall M. B.'
'Threadgill, Michael D.'

_publ_section_title
;
 Synthesis of 4-alkyl-, 4-aryl- and
 4-arylamino-5-aminoisoquinolin-1-ones and identification of a new
 PARP-2 selective inhibitor.
;
_journal_issue 3
_journal_name_full 'Organic &amp; biomolecular chemistry'
_journal_page_first 881
_journal_page_last 891
_journal_paper_doi 10.1039/C0OB00665C
_journal_volume 9
_journal_year 2011
_chemical_formula_sum 'C16 H12 N2 O3'
_chemical_formula_weight 280.28
_chemical_name_systematic
;
?
;
_space_group_IT_number 19
_symmetry_cell_setting orthorhombic
_symmetry_space_group_name_Hall 'P 2ac 2ab'
_symmetry_space_group_name_H-M 'P 21 21 21'
_atom_sites_solution_hydrogens geom
_atom_sites_solution_primary direct
_atom_sites_solution_secondary difmap
_audit_creation_method SHELXL-97
_cell_angle_alpha 90.00
_cell_angle_beta 90.00
_cell_angle_gamma 90.00
_cell_formula_units_Z 4
_cell_length_a 7.4710(1)
_cell_length_b 8.3050(1)
_cell_length_c 21.1940(4)
_cell_measurement_reflns_used 18039
_cell_measurement_temperature 150(2)
_cell_measurement_theta_max 27.485
_cell_measurement_theta_min 2.910
_cell_volume 1315.02(3)
_computing_cell_refinement 'HKL Scalepack (Otwinowski & Minor 1997)'
_computing_data_collection 'Collect (Bruker AXS BV, 1997-2004)'
_computing_data_reduction 'Denzo & Scalepack(Otwinowski & Minor, 1997)'
_computing_molecular_graphics 'ORTEX (P.McArdle, 1995)'
_computing_publication_material 'SHELXL-97/2 (Sheldrick,1997)'
_computing_structure_refinement 'SHELXL-97/2 (Sheldrick, 1997)'
_computing_structure_solution 'SHELXS-97 (Sheldrick, 1990)'
_diffrn_ambient_temperature 150(2)
_diffrn_measured_fraction_theta_full 0.997
_diffrn_measured_fraction_theta_max 0.997
_diffrn_measurement_device_type '95mm CCD camera on \k-goniostat'
_diffrn_measurement_method CCD
_diffrn_radiation_monochromator 'horizonally mounted graphite crystal'
_diffrn_radiation_source 'fine-focus sealed tube'
_diffrn_radiation_type MoK\a
_diffrn_radiation_wavelength 0.71073
_diffrn_reflns_av_R_equivalents 0.0757
_diffrn_reflns_av_sigmaI/netI 0.0471
_diffrn_reflns_limit_h_max 9
_diffrn_reflns_limit_h_min -9
_diffrn_reflns_limit_k_max 10
_diffrn_reflns_limit_k_min -10
_diffrn_reflns_limit_l_max 27
_diffrn_reflns_limit_l_min -27
_diffrn_reflns_number 23576
_diffrn_reflns_theta_full 27.47
_diffrn_reflns_theta_max 27.47
_diffrn_reflns_theta_min 3.67
_exptl_absorpt_coefficient_mu 0.100
_exptl_absorpt_correction_T_max 0.999
_exptl_absorpt_correction_T_min 0.908
_exptl_absorpt_correction_type multi-scan
_exptl_absorpt_process_details
;
multi-scan from symmetry-related measurements
Sortav (Blessing 1995)
;
_exptl_crystal_colour yellow
_exptl_crystal_density_diffrn 1.416
_exptl_crystal_density_method 'not measured'
_exptl_crystal_description block
_exptl_crystal_F_000 584
_exptl_crystal_size_max 0.50
_exptl_crystal_size_mid 0.40
_exptl_crystal_size_min 0.30
_refine_diff_density_max 0.468
_refine_diff_density_min -0.407
_refine_diff_density_rms 0.156
_refine_ls_abs_structure_details 'Flack H D (1983), Acta Cryst. A39, 876-881'
_refine_ls_abs_structure_Flack -0.7(12)
_refine_ls_extinction_coef 0.021(3)
_refine_ls_extinction_expression Fc^*^=kFc[1+0.001xFc^2^\l^3^/sin(2\q)]^-1/4^
_refine_ls_extinction_method SHELXL
_refine_ls_goodness_of_fit_ref 1.083
_refine_ls_hydrogen_treatment constr
_refine_ls_matrix_type full
_refine_ls_number_parameters 192
_refine_ls_number_reflns 3016
_refine_ls_number_restraints 0
_refine_ls_restrained_S_all 1.083
_refine_ls_R_factor_all 0.0725
_refine_ls_R_factor_gt 0.0426
_refine_ls_shift/su_max 0.000
_refine_ls_shift/su_mean 0.000
_refine_ls_structure_factor_coef Fsqd
_refine_ls_weighting_details 'calc w=1/[\s^2^(Fo^2^)+(0.0568P)^2^+0.0116P] where P=(Fo^2^+2Fc^2^)/3'
_refine_ls_weighting_scheme calc
_refine_ls_wR_factor_gt 0.0893
_refine_ls_wR_factor_ref 0.1022
_reflns_number_gt 2288
_reflns_number_total 3016
_reflns_threshold_expression >2sigma(I)
_cod_data_source_file C0OB00665C.TXT
_cod_data_source_block Compound-26a_k08farm7
_cod_depositor_comments
;
The following automatic conversions were performed:
'_symmetry_cell_setting' value 'Orthorhombic' changed to 'orthorhombic'
according to '/home/saulius/struct/CIF-dictionaries/cif_core.dic'
dictionary named 'cif_core.dic' version 2.4.1 from 2010-06-29.

Automatic conversion script
Id: cif_fix_enum 1555 2011-01-17 13:19:09Z saulius 
;
_cod_original_sg_symbol_H-M P212121
_cod_database_code 7151684

loop_
_symmetry_equiv_pos_as_xyz
'x, y, z'
'-x+1/2, -y, z+1/2'
'x+1/2, -y+1/2, -z'
'-x, y+1/2, -z+1/2'

loop_
_atom_site_label
_atom_site_type_symbol
_atom_site_fract_x
_atom_site_fract_y
_atom_site_fract_z
_atom_site_U_iso_or_equiv
_atom_site_adp_type
_atom_site_occupancy
_atom_site_symmetry_multiplicity
_atom_site_calc_flag
_atom_site_refinement_flags
_atom_site_disorder_assembly
_atom_site_disorder_group
O1 O 0.22161(19) 0.00894(15) 0.10297(5) 0.0389(3) Uani 1 1 d . . .
O2 O 0.08170(19) -0.06175(16) 0.39575(6) 0.0406(4) Uani 1 1 d . . .
O3 O 0.2203(2) -0.28674(16) 0.41404(6) 0.0493(4) Uani 1 1 d . . .
N1 N 0.3111(2) 0.18029(17) 0.18184(7) 0.0337(4) Uani 1 1 d . . .
N2 N 0.1674(2) -0.17974(18) 0.37832(7) 0.0351(4) Uani 1 1 d . . .
C1 C 0.3446(2) 0.1991(2) 0.24486(8) 0.0326(4) Uani 1 1 d . . .
H1 H 0.3906 0.3004 0.2578 0.039 Uiso 1 1 calc R . .
C2 C 0.3184(2) 0.08647(19) 0.29105(7) 0.0283(4) Uani 1 1 d . . .
C3 C 0.2482(2) -0.0669(2) 0.27139(8) 0.0281(4) Uani 1 1 d . . .
C4 C 0.1990(2) -0.1990(2) 0.31050(8) 0.0298(4) Uani 1 1 d . . .
C5 C 0.1590(2) -0.3483(2) 0.28687(9) 0.0347(4) Uani 1 1 d . . .
H5 H 0.1339 -0.4344 0.3150 0.042 Uiso 1 1 calc R . .
C6 C 0.1548(3) -0.3749(2) 0.22200(9) 0.0369(4) Uani 1 1 d . . .
H6 H 0.1331 -0.4797 0.2058 0.044 Uiso 1 1 calc R . .
C7 C 0.1823(3) -0.2482(2) 0.18186(9) 0.0344(4) Uani 1 1 d . . .
H7 H 0.1701 -0.2635 0.1377 0.041 Uiso 1 1 calc R . .
C8 C 0.2286(2) -0.0953(2) 0.20551(8) 0.0301(4) Uani 1 1 d . . .
C9 C 0.2571(2) 0.0383(2) 0.16407(8) 0.0303(4) Uani 1 1 d . . .
C10 C 0.2624(3) 0.1341(2) 0.05791(9) 0.0441(5) Uani 1 1 d . . .
H10A H 0.1847 0.2272 0.0656 0.066 Uiso 1 1 calc R . .
H10B H 0.2422 0.0936 0.0151 0.066 Uiso 1 1 calc R . .
H10C H 0.3878 0.1665 0.0625 0.066 Uiso 1 1 calc R . .
C11 C 0.3796(2) 0.1265(2) 0.35606(8) 0.0296(4) Uani 1 1 d . . .
C12 C 0.3384(3) 0.2754(2) 0.38230(9) 0.0354(4) Uani 1 1 d . . .
H12 H 0.2623 0.3472 0.3600 0.043 Uiso 1 1 calc R . .
C13 C 0.4063(3) 0.3208(2) 0.44041(9) 0.0407(5) Uani 1 1 d . . .
H13 H 0.3789 0.4239 0.4572 0.049 Uiso 1 1 calc R . .
C14 C 0.5137(3) 0.2162(2) 0.47378(9) 0.0416(5) Uani 1 1 d . . .
H14 H 0.5586 0.2459 0.5141 0.050 Uiso 1 1 calc R . .
C15 C 0.5558(3) 0.0673(2) 0.44818(9) 0.0385(5) Uani 1 1 d . . .
H15 H 0.6298 -0.0050 0.4711 0.046 Uiso 1 1 calc R . .
C16 C 0.4914(3) 0.0232(2) 0.38974(9) 0.0325(4) Uani 1 1 d . . .
H16 H 0.5235 -0.0781 0.3723 0.039 Uiso 1 1 calc R . .

loop_
_atom_site_aniso_label
_atom_site_aniso_U_11
_atom_site_aniso_U_22
_atom_site_aniso_U_33
_atom_site_aniso_U_23
_atom_site_aniso_U_13
_atom_site_aniso_U_12
O1 0.0456(8) 0.0442(7) 0.0269(7) 0.0019(6) -0.0027(6) -0.0027(6)
O2 0.0390(8) 0.0450(8) 0.0380(7) 0.0019(6) 0.0057(6) -0.0004(7)
O3 0.0632(10) 0.0432(7) 0.0415(8) 0.0173(6) -0.0076(7) -0.0030(8)
N1 0.0368(9) 0.0356(8) 0.0288(8) 0.0043(6) -0.0001(7) -0.0034(7)
N2 0.0353(9) 0.0363(8) 0.0336(8) 0.0062(7) 0.0003(7) -0.0060(8)
C1 0.0311(10) 0.0313(9) 0.0354(10) 0.0040(8) -0.0001(8) -0.0031(8)
C2 0.0254(9) 0.0300(8) 0.0295(9) 0.0007(7) -0.0008(8) 0.0013(8)
C3 0.0217(9) 0.0312(8) 0.0313(9) 0.0033(7) 0.0007(7) 0.0029(7)
C4 0.0238(9) 0.0336(9) 0.0320(9) 0.0037(7) -0.0019(7) -0.0004(8)
C5 0.0290(10) 0.0316(9) 0.0434(11) 0.0065(8) -0.0033(8) -0.0014(8)
C6 0.0319(10) 0.0304(8) 0.0484(11) -0.0017(8) -0.0025(9) -0.0018(8)
C7 0.0276(10) 0.0379(10) 0.0377(10) -0.0042(8) -0.0006(8) 0.0010(8)
C8 0.0239(9) 0.0335(9) 0.0328(9) 0.0015(8) -0.0002(7) 0.0005(7)
C9 0.0263(10) 0.0373(10) 0.0273(9) 0.0020(7) -0.0006(7) 0.0024(8)
C10 0.0533(14) 0.0504(11) 0.0286(9) 0.0104(9) 0.0000(9) -0.0012(10)
C11 0.0283(10) 0.0311(9) 0.0293(9) 0.0017(7) 0.0031(7) -0.0025(8)
C12 0.0362(11) 0.0349(9) 0.0351(10) 0.0016(8) 0.0041(8) 0.0043(8)
C13 0.0426(12) 0.0389(10) 0.0405(11) -0.0071(9) 0.0062(9) -0.0033(9)
C14 0.0415(12) 0.0512(11) 0.0322(10) -0.0079(9) 0.0010(9) -0.0055(10)
C15 0.0384(12) 0.0430(10) 0.0340(10) -0.0002(9) -0.0052(8) 0.0009(9)
C16 0.0308(10) 0.0317(9) 0.0350(10) 0.0011(8) 0.0001(8) 0.0004(8)

loop_
_atom_type_symbol
_atom_type_description
_atom_type_scat_dispersion_real
_atom_type_scat_dispersion_imag
_atom_type_scat_source
C C 0.0033 0.0016 'International Tables Vol C Tables 4.2.6.8 and 6.1.1.4'
H H 0.0000 0.0000 'International Tables Vol C Tables 4.2.6.8 and 6.1.1.4'
O O 0.0106 0.0060 'International Tables Vol C Tables 4.2.6.8 and 6.1.1.4'
N N 0.0061 0.0033 'International Tables Vol C Tables 4.2.6.8 and 6.1.1.4'

loop_
_geom_angle_atom_site_label_1
_geom_angle_atom_site_label_2
_geom_angle_atom_site_label_3
_geom_angle
_geom_angle_site_symmetry_1
_geom_angle_site_symmetry_3
_geom_angle_publ_flag
C9 O1 C10 117.70(13) . . ?
C9 N1 C1 116.26(15) . . ?
O2 N2 O3 123.91(15) . . ?
O2 N2 C4 117.80(14) . . ?
O3 N2 C4 118.18(16) . . ?
N1 C1 C2 126.50(16) . . ?
N1 C1 H1 116.8 . . ?
C2 C1 H1 116.8 . . ?
C1 C2 C3 116.74(15) . . ?
C1 C2 C11 117.76(15) . . ?
C3 C2 C11 125.25(15) . . ?
C4 C3 C8 114.64(15) . . ?
C4 C3 C2 127.43(15) . . ?
C8 C3 C2 117.91(15) . . ?
C5 C4 C3 122.75(16) . . ?
C5 C4 N2 114.95(16) . . ?
C3 C4 N2 121.93(16) . . ?
C4 C5 C6 120.61(17) . . ?
C4 C5 H5 119.7 . . ?
C6 C5 H5 119.7 . . ?
C7 C6 C5 119.22(17) . . ?
C7 C6 H6 120.4 . . ?
C5 C6 H6 120.4 . . ?
C6 C7 C8 120.60(17) . . ?
C6 C7 H7 119.7 . . ?
C8 C7 H7 119.7 . . ?
C7 C8 C3 121.58(15) . . ?
C7 C8 C9 121.14(16) . . ?
C3 C8 C9 117.27(15) . . ?
N1 C9 O1 120.28(15) . . ?
N1 C9 C8 124.80(16) . . ?
O1 C9 C8 114.91(15) . . ?
O1 C10 H10A 109.5 . . ?
O1 C10 H10B 109.5 . . ?
H10A C10 H10B 109.5 . . ?
O1 C10 H10C 109.5 . . ?
H10A C10 H10C 109.5 . . ?
H10B C10 H10C 109.5 . . ?
C12 C11 C16 118.36(17) . . ?
C12 C11 C2 120.03(16) . . ?
C16 C11 C2 121.37(16) . . ?
C13 C12 C11 121.12(18) . . ?
C13 C12 H12 119.4 . . ?
C11 C12 H12 119.4 . . ?
C14 C13 C12 119.89(17) . . ?
C14 C13 H13 120.1 . . ?
C12 C13 H13 120.1 . . ?
C13 C14 C15 119.58(18) . . ?
C13 C14 H14 120.2 . . ?
C15 C14 H14 120.2 . . ?
C16 C15 C14 120.63(18) . . ?
C16 C15 H15 119.7 . . ?
C14 C15 H15 119.7 . . ?
C15 C16 C11 120.39(17) . . ?
C15 C16 H16 119.8 . . ?
C11 C16 H16 119.8 . . ?

loop_
_geom_bond_atom_site_label_1
_geom_bond_atom_site_label_2
_geom_bond_distance
_geom_bond_site_symmetry_2
_geom_bond_publ_flag
O1 C9 1.344(2) . ?
O1 C10 1.444(2) . ?
O2 N2 1.2274(19) . ?
O3 N2 1.2325(18) . ?
N1 C9 1.302(2) . ?
N1 C1 1.368(2) . ?
N2 C4 1.465(2) . ?
C1 C2 1.368(2) . ?
C1 H1 0.9500 . ?
C2 C3 1.439(2) . ?
C2 C11 1.489(2) . ?
C3 C4 1.423(2) . ?
C3 C8 1.424(2) . ?
C4 C5 1.370(2) . ?
C5 C6 1.393(3) . ?
C5 H5 0.9500 . ?
C6 C7 1.369(2) . ?
C6 H6 0.9500 . ?
C7 C8 1.408(2) . ?
C7 H7 0.9500 . ?
C8 C9 1.431(2) . ?
C10 H10A 0.9800 . ?
C10 H10B 0.9800 . ?
C10 H10C 0.9800 . ?
C11 C12 1.391(2) . ?
C11 C16 1.394(3) . ?
C12 C13 1.384(3) . ?
C12 H12 0.9500 . ?
C13 C14 1.378(3) . ?
C13 H13 0.9500 . ?
C14 C15 1.386(3) . ?
C14 H14 0.9500 . ?
C15 C16 1.378(3) . ?
C15 H15 0.9500 . ?
C16 H16 0.9500 . ?

loop_
_geom_torsion_atom_site_label_1
_geom_torsion_atom_site_label_2
_geom_torsion_atom_site_label_3
_geom_torsion_atom_site_label_4
_geom_torsion
_geom_torsion_site_symmetry_1
_geom_torsion_site_symmetry_2
_geom_torsion_site_symmetry_3
_geom_torsion_site_symmetry_4
_geom_torsion_publ_flag
C9 N1 C1 C2 -3.5(3) . . . . ?
N1 C1 C2 C3 -0.1(3) . . . . ?
N1 C1 C2 C11 174.43(17) . . . . ?
C1 C2 C3 C4 -175.71(17) . . . . ?
C11 C2 C3 C4 10.2(3) . . . . ?
C1 C2 C3 C8 6.1(2) . . . . ?
C11 C2 C3 C8 -167.99(15) . . . . ?
C8 C3 C4 C5 8.4(3) . . . . ?
C2 C3 C4 C5 -169.87(17) . . . . ?
C8 C3 C4 N2 -164.39(15) . . . . ?
C2 C3 C4 N2 17.4(3) . . . . ?
O2 N2 C4 C5 -130.60(18) . . . . ?
O3 N2 C4 C5 45.8(2) . . . . ?
O2 N2 C4 C3 42.7(2) . . . . ?
O3 N2 C4 C3 -140.94(18) . . . . ?
C3 C4 C5 C6 -3.8(3) . . . . ?
N2 C4 C5 C6 169.41(16) . . . . ?
C4 C5 C6 C7 -3.2(3) . . . . ?
C5 C6 C7 C8 5.1(3) . . . . ?
C6 C7 C8 C3 0.0(3) . . . . ?
C6 C7 C8 C9 -179.77(17) . . . . ?
C4 C3 C8 C7 -6.4(2) . . . . ?
C2 C3 C8 C7 171.99(16) . . . . ?
C4 C3 C8 C9 173.35(15) . . . . ?
C2 C3 C8 C9 -8.3(2) . . . . ?
C1 N1 C9 O1 -179.79(16) . . . . ?
C1 N1 C9 C8 1.0(3) . . . . ?
C10 O1 C9 N1 6.0(3) . . . . ?
C10 O1 C9 C8 -174.73(15) . . . . ?
C7 C8 C9 N1 -175.39(18) . . . . ?
C3 C8 C9 N1 4.8(3) . . . . ?
C7 C8 C9 O1 5.4(2) . . . . ?
C3 C8 C9 O1 -174.38(14) . . . . ?
C1 C2 C11 C12 46.9(2) . . . . ?
C3 C2 C11 C12 -139.00(18) . . . . ?
C1 C2 C11 C16 -127.37(19) . . . . ?
C3 C2 C11 C16 46.7(3) . . . . ?
C16 C11 C12 C13 0.0(3) . . . . ?
C2 C11 C12 C13 -174.47(17) . . . . ?
C11 C12 C13 C14 -1.4(3) . . . . ?
C12 C13 C14 C15 1.3(3) . . . . ?
C13 C14 C15 C16 0.0(3) . . . . ?
C14 C15 C16 C11 -1.4(3) . . . . ?
C12 C11 C16 C15 1.4(3) . . . . ?
C2 C11 C16 C15 175.78(17) . . . . ?

loop_
_cod_related_entry_id
_cod_related_entry_database
_cod_related_entry_code
1 ChemSpider 29434890
